data_7033028
loop_
_publ_author_name
'Das, Lakshmi Kanta'
'G\'omez-Garc\'ia, Carlos J'
'Ghosh, Ashutosh'

_publ_section_title
;
 Influence of the central metal ion in controlling the self-assembly and
 magnetic properties of 2D coordination polymers derived from
 [(NiL)2M](2+) nodes (M = Ni, Zn and Cd) (H2L = salen-type di-Schiff base)
 and dicyanamide spacers.
;
_journal_issue 3
_journal_name_full 'Dalton transactions (Cambridge, England : 2003)'
_journal_page_first 1292
_journal_page_last 1302
_journal_paper_doi 10.1039/c4dt02823f
_journal_volume 44
_journal_year 2015
_chemical_formula_sum 'C38 H32 Cd N10 Ni2 O4'
_chemical_formula_weight 922.56
_chemical_name_systematic
;
 ?
;
_space_group_IT_number 14
_symmetry_cell_setting monoclinic
_symmetry_space_group_name_Hall '-P 2ybc'
_symmetry_space_group_name_H-M 'P 1 21/c 1'
_atom_sites_solution_hydrogens geom
_atom_sites_solution_primary direct
_atom_sites_solution_secondary difmap
_audit_creation_method SHELXL-97
_cell_angle_alpha 90.000(5)
_cell_angle_beta 109.293(5)
_cell_angle_gamma 90.000(5)
_cell_formula_units_Z 4
_cell_length_a 16.713(5)
_cell_length_b 10.748(5)
_cell_length_c 21.986(5)
_cell_measurement_reflns_used 33780
_cell_measurement_temperature 293(2)
_cell_measurement_theta_max 25.10
_cell_measurement_theta_min 1.29
_cell_volume 3728(2)
_computing_cell_refinement 'Bruker SMART'
_computing_data_collection 'Bruker SMART'
_computing_data_reduction 'Bruker SAINT'
_computing_molecular_graphics 'Ortep-3 for Windows (Farrugia, 1997)'
_computing_publication_material 'WINGX V1.80.03'
_computing_structure_refinement 'SHELXL-97 (Sheldrick, 1997)'
_computing_structure_solution 'SHELXS-97 (Sheldrick, 1990)'
_diffrn_ambient_temperature 293(2)
_diffrn_measured_fraction_theta_full 0.996
_diffrn_measured_fraction_theta_max 0.996
_diffrn_measurement_device_type 'CCD area detector'
_diffrn_measurement_method 'phi and omega scans'
_diffrn_radiation_monochromator graphite
_diffrn_radiation_source 'fine-focus sealed tube'
_diffrn_radiation_type MoK\a
_diffrn_radiation_wavelength 0.71073
_diffrn_reflns_av_R_equivalents 0.0398
_diffrn_reflns_av_unetI/netI 0.0335
_diffrn_reflns_limit_h_max 19
_diffrn_reflns_limit_h_min -19
_diffrn_reflns_limit_k_max 12
_diffrn_reflns_limit_k_min -12
_diffrn_reflns_limit_l_max 26
_diffrn_reflns_limit_l_min -25
_diffrn_reflns_number 33780
_diffrn_reflns_theta_full 25.10
_diffrn_reflns_theta_max 25.10
_diffrn_reflns_theta_min 1.29
_exptl_absorpt_coefficient_mu 1.621
_exptl_absorpt_correction_T_max 0.8293
_exptl_absorpt_correction_T_min 0.6971
_exptl_absorpt_correction_type empirical
_exptl_absorpt_process_details SADABS
_exptl_crystal_colour Green
_exptl_crystal_density_diffrn 1.644
_exptl_crystal_density_method 'not measured'
_exptl_crystal_description Rhombic
_exptl_crystal_F_000 1864
_exptl_crystal_size_max 0.24
_exptl_crystal_size_mid 0.16
_exptl_crystal_size_min 0.12
_refine_diff_density_max 0.405
_refine_diff_density_min -1.195
_refine_diff_density_rms 0.132
_refine_ls_extinction_method none
_refine_ls_goodness_of_fit_ref 1.059
_refine_ls_hydrogen_treatment mixed
_refine_ls_matrix_type full
_refine_ls_number_parameters 512
_refine_ls_number_reflns 6609
_refine_ls_number_restraints 0
_refine_ls_restrained_S_all 1.059
_refine_ls_R_factor_all 0.0358
_refine_ls_R_factor_gt 0.0311
_refine_ls_shift/su_max 0.002
_refine_ls_shift/su_mean 0.000
_refine_ls_structure_factor_coef Fsqd
_refine_ls_weighting_details 'calc w=1/[\s^2^(Fo^2^)+(0.0490P)^2^+1.8341P] where P=(Fo^2^+2Fc^2^)/3'
_refine_ls_weighting_scheme calc
_refine_ls_wR_factor_gt 0.0811
_refine_ls_wR_factor_ref 0.0855
_reflns_number_gt 5899
_reflns_number_total 6609
_reflns_threshold_expression >2sigma(I)
_cod_data_source_file c4dt02823f2.cif
_cod_data_source_block 2
_cod_depositor_comments
;
The following automatic conversions were performed:

'_exptl_absorpt_correction_type' value 'EMPIRICAL' changed to
'empirical' according to
/usr/data/users/saulius/crontab/automatic-downloads/rss-feeds/RSC/lib/dictionaries/cif_core.dic
dictionary named 'cif_core.dic' version 2.4.2 from 2011-04-26.

Automatic conversion script
Id: cif_fix_values 2827 2014-09-09 07:05:25Z andrius 

 Adding full bibliography for 7033027--7033029.cif.
;
_cod_original_sg_symbol_H-M P21/c
_cod_database_code 7033028

loop_
_symmetry_equiv_pos_as_xyz
'x, y, z'
'-x, y+1/2, -z+1/2'
'-x, -y, -z'
'x, -y-1/2, z-1/2'

loop_
_atom_site_label
_atom_site_type_symbol
_atom_site_fract_x
_atom_site_fract_y
_atom_site_fract_z
_atom_site_U_iso_or_equiv
_atom_site_adp_type
_atom_site_occupancy
_atom_site_symmetry_multiplicity
_atom_site_calc_flag
_atom_site_refinement_flags
Cd2 Cd 0.738950(12) 0.164523(17) 0.750116(9) 0.03371(8) Uani 1 1 d .
Ni1 Ni 0.81375(2) -0.10935(3) 0.804966(17) 0.03454(10) Uani 1 1 d .
Ni3 Ni 0.63527(2) -0.04738(3) 0.657550(18) 0.04027(11) Uani 1 1 d .
N6 N 0.67888(17) 0.3136(3) 0.79188(16) 0.0570(7) Uani 1 1 d .
C2 C 0.88292(19) 0.3425(3) 0.71481(17) 0.0469(7) Uani 1 1 d .
C18 C 0.8334(2) -0.2978(3) 0.71692(17) 0.0498(7) Uani 1 1 d .
O41 O 0.65420(12) 0.13692(18) 0.64965(9) 0.0373(4) Uani 1 1 d .
O61 O 0.65086(18) -0.0076(3) 0.74965(12) 0.0730(9) Uani 1 1 d .
O11 O 0.78256(12) -0.04058(17) 0.71394(10) 0.0408(4) Uani 1 1 d .
O31 O 0.81341(13) 0.06319(18) 0.83675(9) 0.0431(5) Uani 1 1 d .
N1 N 0.84197(17) 0.2841(3) 0.73658(15) 0.0576(7) Uani 1 1 d .
N53 N 0.61150(15) -0.2285(2) 0.67630(13) 0.0463(6) Uani 1 1 d .
N19 N 0.80643(15) -0.2817(2) 0.76432(13) 0.0434(6) Uani 1 1 d .
C55 C 0.57333(17) -0.1769(3) 0.77171(15) 0.0418(7) Uani 1 1 d .
C25 C 0.86931(18) 0.0236(3) 0.94922(14) 0.0438(7) Uani 1 1 d .
N23 N 0.81513(16) -0.1710(2) 0.89264(13) 0.0437(6) Uani 1 1 d .
C43 C 0.6779(2) 0.3285(3) 0.60634(17) 0.0504(8) Uani 1 1 d .
H43 H 0.6749 0.3700 0.6426 0.060 Uiso 1 1 calc R
C59 C 0.60801(19) 0.0036(3) 0.84117(15) 0.0488(7) Uani 1 1 d .
H59 H 0.6340 0.0807 0.8519 0.059 Uiso 1 1 calc R
C60 C 0.61128(17) -0.0580(3) 0.78580(15) 0.0426(7) Uani 1 1 d .
N49 N 0.64356(16) -0.0776(3) 0.56854(13) 0.0476(6) Uani 1 1 d .
C46 C 0.6834(2) 0.2125(4) 0.49651(17) 0.0635(9) Uani 1 1 d .
H46 H 0.6846 0.1735 0.4591 0.076 Uiso 1 1 calc R
C48 C 0.6549(2) 0.0084(4) 0.53205(15) 0.0520(8) Uani 1 1 d .
C57 C 0.5269(2) -0.1635(3) 0.86463(19) 0.0605(10) Uani 1 1 d .
H57 H 0.4981 -0.1975 0.8904 0.073 Uiso 1 1 calc R
C47 C 0.66631(19) 0.1404(3) 0.54425(15) 0.0467(7) Uani 1 1 d .
C42 C 0.66548(16) 0.1999(3) 0.60150(14) 0.0396(6) Uani 1 1 d .
C20 C 0.7864(2) -0.3936(3) 0.79468(18) 0.0548(8) Uani 1 1 d .
H20A H 0.8057 -0.4662 0.7772 0.066 Uiso 1 1 calc R
H20B H 0.7254 -0.3999 0.7838 0.066 Uiso 1 1 calc R
C7 C 0.65037(17) 0.3858(3) 0.81654(15) 0.0415(7) Uani 1 1 d .
C29 C 0.8704(2) 0.2303(3) 0.90726(15) 0.0489(7) Uani 1 1 d .
H29 H 0.8579 0.2853 0.8727 0.059 Uiso 1 1 calc R
C54 C 0.57959(19) -0.2558(3) 0.72044(16) 0.0473(7) Uani 1 1 d .
C28 C 0.9084(2) 0.2741(3) 0.96895(17) 0.0593(9) Uani 1 1 d .
H28 H 0.9206 0.3585 0.9754 0.071 Uiso 1 1 calc R
C56 C 0.53032(19) -0.2259(3) 0.81161(17) 0.0515(8) Uani 1 1 d .
H56 H 0.5036 -0.3027 0.8015 0.062 Uiso 1 1 calc R
C30 C 0.85036(16) 0.1040(3) 0.89569(13) 0.0380(6) Uani 1 1 d .
C21 C 0.8265(2) -0.3941(3) 0.86669(18) 0.0593(9) Uani 1 1 d .
H21A H 0.8867 -0.3779 0.8775 0.071 Uiso 1 1 calc R
H21B H 0.8202 -0.4763 0.8827 0.071 Uiso 1 1 calc R
C45 C 0.6981(3) 0.3370(4) 0.50316(19) 0.0702(11) Uani 1 1 d .
H45 H 0.7104 0.3821 0.4713 0.084 Uiso 1 1 calc R
C51 C 0.5778(2) -0.2878(4) 0.56197(18) 0.0671(10) Uani 1 1 d .
H51A H 0.5655 -0.3609 0.5345 0.080 Uiso 1 1 calc R
H51B H 0.5250 -0.2436 0.5551 0.080 Uiso 1 1 calc R
C12 C 0.83018(17) -0.0763(3) 0.67882(14) 0.0393(6) Uani 1 1 d .
C52 C 0.6124(2) -0.3290(3) 0.63166(19) 0.0612(9) Uani 1 1 d .
H52A H 0.5788 -0.3979 0.6383 0.073 Uiso 1 1 calc R
H52B H 0.6702 -0.3581 0.6409 0.073 Uiso 1 1 calc R
C26 C 0.9088(2) 0.0721(4) 1.01151(16) 0.0613(9) Uani 1 1 d .
H26 H 0.9217 0.0190 1.0468 0.074 Uiso 1 1 calc R
C17 C 0.85487(19) -0.2022(3) 0.67840(15) 0.0458(7) Uani 1 1 d .
C27 C 0.9286(3) 0.1953(4) 1.02117(17) 0.0649(10) Uani 1 1 d .
H27 H 0.9554 0.2256 1.0625 0.078 Uiso 1 1 calc R
C24 C 0.8446(2) -0.1062(3) 0.94385(16) 0.0487(7) Uani 1 1 d .
C44 C 0.6945(2) 0.3950(3) 0.5581(2) 0.0638(10) Uani 1 1 d .
H44 H 0.7034 0.4804 0.5628 0.077 Uiso 1 1 calc R
C22 C 0.7890(2) -0.2987(3) 0.90093(18) 0.0593(9) Uani 1 1 d .
H22A H 0.7276 -0.3040 0.8841 0.071 Uiso 1 1 calc R
H22B H 0.8069 -0.3183 0.9465 0.071 Uiso 1 1 calc R
C58 C 0.5668(2) -0.0484(4) 0.87998(16) 0.0551(8) Uani 1 1 d .
H58 H 0.5657 -0.0064 0.9167 0.066 Uiso 1 1 calc R
C14 C 0.9007(3) -0.0304(4) 0.6023(2) 0.0714(11) Uani 1 1 d .
H14 H 0.9170 0.0274 0.5771 0.086 Uiso 1 1 calc R
C13 C 0.8545(2) 0.0086(3) 0.64051(16) 0.0526(8) Uani 1 1 d .
H13 H 0.8395 0.0919 0.6406 0.063 Uiso 1 1 calc R
C50 C 0.6379(3) -0.2051(4) 0.54236(19) 0.0675(10) Uani 1 1 d .
H50A H 0.6939 -0.2424 0.5569 0.081 Uiso 1 1 calc R
H50B H 0.6195 -0.2007 0.4957 0.081 Uiso 1 1 calc R
C16 C 0.9010(3) -0.2373(4) 0.63854(19) 0.0657(10) Uani 1 1 d .
H16 H 0.9169 -0.3201 0.6379 0.079 Uiso 1 1 calc R
C15 C 0.9232(3) -0.1536(4) 0.6008(2) 0.0800(13) Uani 1 1 d .
H15 H 0.9533 -0.1789 0.5741 0.096 Uiso 1 1 calc R
N8 N 0.62630(18) 0.4763(3) 0.84534(17) 0.0635(8) Uani 1 1 d .
C4 C 0.99508(18) 0.4011(3) 0.68450(15) 0.0432(7) Uani 1 1 d .
C9 C 0.55576(19) 0.4718(3) 0.85798(15) 0.0438(7) Uani 1 1 d .
N3 N 0.9208(2) 0.4209(3) 0.6893(2) 0.0796(11) Uani 1 1 d .
N5 N 1.05846(15) 0.3944(2) 0.67640(13) 0.0450(6) Uani 1 1 d .
N10 N 0.49602(17) 0.4780(3) 0.87214(15) 0.0536(7) Uani 1 1 d .
H54 H 0.559(2) -0.335(3) 0.7210(16) 0.048(9) Uiso 1 1 d .
H18 H 0.844(2) -0.381(3) 0.7030(18) 0.063(10) Uiso 1 1 d .
H24 H 0.845(2) -0.141(3) 0.9833(17) 0.050(9) Uiso 1 1 d .
H48 H 0.659(2) -0.020(4) 0.491(2) 0.072(11) Uiso 1 1 d .

loop_
_atom_site_aniso_label
_atom_site_aniso_U_11
_atom_site_aniso_U_22
_atom_site_aniso_U_33
_atom_site_aniso_U_23
_atom_site_aniso_U_13
_atom_site_aniso_U_12
Cd2 0.03655(12) 0.03059(12) 0.03286(13) 0.00058(7) 0.00993(9) -0.00189(7)
Ni1 0.03461(18) 0.0333(2) 0.0379(2) -0.00214(14) 0.01485(15) -0.00036(13)
Ni3 0.0471(2) 0.0391(2) 0.0397(2) -0.00964(15) 0.02123(17) -0.01072(15)
N6 0.0462(14) 0.0528(16) 0.075(2) -0.0153(15) 0.0239(14) 0.0011(12)
C2 0.0397(15) 0.0396(16) 0.065(2) -0.0010(14) 0.0225(15) 0.0014(12)
C18 0.0543(17) 0.0380(16) 0.058(2) -0.0084(14) 0.0198(15) 0.0077(13)
O41 0.0413(10) 0.0377(10) 0.0335(10) 0.0005(8) 0.0131(8) -0.0008(8)
O61 0.105(2) 0.0798(17) 0.0548(15) -0.0334(13) 0.0536(15) -0.0628(16)
O11 0.0410(10) 0.0389(11) 0.0433(12) -0.0013(8) 0.0150(9) 0.0086(8)
O31 0.0510(11) 0.0376(10) 0.0331(11) -0.0040(8) 0.0037(9) 0.0066(9)
N1 0.0480(14) 0.0576(17) 0.072(2) 0.0001(15) 0.0262(14) -0.0119(13)
N53 0.0431(13) 0.0403(14) 0.0536(16) -0.0093(11) 0.0136(12) -0.0080(10)
N19 0.0452(13) 0.0316(12) 0.0521(15) -0.0016(11) 0.0145(11) 0.0032(10)
C55 0.0326(13) 0.0452(16) 0.0436(17) 0.0090(13) 0.0071(12) -0.0034(11)
C25 0.0465(16) 0.0481(17) 0.0341(16) -0.0011(13) 0.0098(13) 0.0050(13)
N23 0.0448(13) 0.0430(14) 0.0438(15) 0.0029(11) 0.0156(11) -0.0001(10)
C43 0.0529(18) 0.0491(18) 0.0503(19) 0.0120(14) 0.0186(15) 0.0069(13)
C59 0.0493(16) 0.0582(19) 0.0420(18) -0.0005(14) 0.0194(14) -0.0091(14)
C60 0.0379(14) 0.0516(18) 0.0400(17) 0.0015(13) 0.0153(12) -0.0119(12)
N49 0.0464(13) 0.0568(16) 0.0395(15) -0.0137(12) 0.0138(11) -0.0027(12)
C46 0.062(2) 0.093(3) 0.0366(19) 0.0091(18) 0.0172(15) 0.0006(19)
C48 0.0505(17) 0.075(2) 0.0300(17) -0.0059(16) 0.0119(14) 0.0033(15)
C57 0.0475(18) 0.077(3) 0.061(2) 0.0253(19) 0.0243(16) -0.0040(16)
C47 0.0401(15) 0.064(2) 0.0328(16) 0.0030(14) 0.0085(12) 0.0028(13)
C42 0.0313(13) 0.0480(16) 0.0384(16) 0.0089(13) 0.0098(11) 0.0058(11)
C20 0.065(2) 0.0322(16) 0.068(2) 0.0018(14) 0.0234(17) -0.0027(14)
C7 0.0353(13) 0.0372(15) 0.0523(18) 0.0002(13) 0.0151(13) -0.0031(11)
C29 0.0592(18) 0.0444(17) 0.0393(17) -0.0039(13) 0.0112(14) 0.0014(14)
C54 0.0400(15) 0.0373(16) 0.058(2) 0.0023(14) 0.0069(14) -0.0091(12)
C28 0.070(2) 0.055(2) 0.046(2) -0.0184(16) 0.0113(16) -0.0066(17)
C56 0.0403(15) 0.0513(18) 0.060(2) 0.0212(16) 0.0122(14) -0.0039(13)
C30 0.0332(13) 0.0463(16) 0.0326(15) -0.0047(12) 0.0081(11) 0.0057(11)
C21 0.063(2) 0.0390(18) 0.071(2) 0.0144(16) 0.0155(18) 0.0022(14)
C45 0.071(2) 0.091(3) 0.052(2) 0.030(2) 0.0244(19) 0.002(2)
C51 0.067(2) 0.060(2) 0.064(2) -0.0325(19) 0.0090(18) -0.0106(18)
C12 0.0356(13) 0.0463(16) 0.0325(15) -0.0036(12) 0.0067(11) 0.0043(11)
C52 0.067(2) 0.0442(19) 0.071(3) -0.0222(16) 0.0201(19) -0.0125(15)
C26 0.079(2) 0.065(2) 0.0317(17) 0.0005(15) 0.0069(16) 0.0073(18)
C17 0.0474(16) 0.0474(17) 0.0434(17) -0.0070(13) 0.0162(13) 0.0055(13)
C27 0.080(2) 0.069(2) 0.0347(19) -0.0143(16) 0.0045(17) -0.0010(19)
C24 0.0560(18) 0.0549(19) 0.0366(18) 0.0082(15) 0.0171(14) 0.0038(14)
C44 0.068(2) 0.054(2) 0.068(3) 0.0239(18) 0.0213(19) 0.0053(16)
C22 0.072(2) 0.053(2) 0.056(2) 0.0076(16) 0.0247(17) -0.0099(17)
C58 0.0504(17) 0.077(2) 0.0414(18) 0.0089(16) 0.0203(15) 0.0022(16)
C14 0.081(3) 0.087(3) 0.060(2) 0.014(2) 0.041(2) 0.004(2)
C13 0.0561(18) 0.0552(19) 0.0471(19) 0.0048(15) 0.0180(15) 0.0035(15)
C50 0.084(3) 0.066(2) 0.055(2) -0.0259(18) 0.0273(19) -0.006(2)
C16 0.079(2) 0.064(2) 0.062(2) -0.0082(18) 0.034(2) 0.0185(19)
C15 0.092(3) 0.098(3) 0.071(3) -0.002(2) 0.054(3) 0.014(2)
N8 0.0573(17) 0.0491(16) 0.099(2) -0.0228(16) 0.0465(17) -0.0124(13)
C4 0.0400(16) 0.0407(16) 0.0487(18) 0.0077(13) 0.0143(13) 0.0006(12)
C9 0.0474(17) 0.0353(15) 0.0488(18) 0.0003(13) 0.0162(14) 0.0019(12)
N3 0.0574(18) 0.0557(18) 0.146(4) 0.035(2) 0.061(2) 0.0167(14)
N5 0.0364(13) 0.0536(16) 0.0457(15) 0.0004(11) 0.0144(11) -0.0033(10)
N10 0.0514(15) 0.0486(15) 0.0655(19) 0.0086(13) 0.0259(14) 0.0073(12)

loop_
_atom_type_symbol
_atom_type_description
_atom_type_scat_dispersion_real
_atom_type_scat_dispersion_imag
_atom_type_scat_source
C C 0.0033 0.0016 'International Tables Vol C Tables 4.2.6.8 and 6.1.1.4'
H H 0.0000 0.0000 'International Tables Vol C Tables 4.2.6.8 and 6.1.1.4'
N N 0.0061 0.0033 'International Tables Vol C Tables 4.2.6.8 and 6.1.1.4'
O O 0.0106 0.0060 'International Tables Vol C Tables 4.2.6.8 and 6.1.1.4'
Ni Ni 0.3393 1.1124 'International Tables Vol C Tables 4.2.6.8 and 6.1.1.4'
Cd Cd -0.8075 1.2024 'International Tables Vol C Tables 4.2.6.8 and 6.1.1.4'

loop_
_geom_angle_atom_site_label_1
_geom_angle_atom_site_label_2
_geom_angle_atom_site_label_3
_geom_angle
_geom_angle_site_symmetry_1
_geom_angle_site_symmetry_3
O31 Cd2 O41 142.48(7) . .
O31 Cd2 N6 101.65(10) . .
O41 Cd2 N6 106.19(10) . .
O31 Cd2 N1 99.18(10) . .
O41 Cd2 N1 102.13(9) . .
N6 Cd2 N1 96.42(11) . .
O31 Cd2 O61 77.79(10) . .
O41 Cd2 O61 72.45(8) . .
N6 Cd2 O61 101.47(10) . .
N1 Cd2 O61 162.10(10) . .
O31 Cd2 O11 72.56(7) . .
O41 Cd2 O11 74.08(7) . .
N6 Cd2 O11 164.90(9) . .
N1 Cd2 O11 98.27(9) . .
O61 Cd2 O11 63.91(9) . .
O31 Cd2 Ni3 103.57(6) . .
O41 Cd2 Ni3 39.45(5) . .
N6 Cd2 Ni3 123.64(8) . .
N1 Cd2 Ni3 127.44(8) . .
O61 Cd2 Ni3 39.19(6) . .
O11 Cd2 Ni3 47.47(5) . .
O31 Ni1 N23 88.35(9) . .
O31 Ni1 O11 88.70(8) . .
N23 Ni1 O11 166.30(9) . .
O31 Ni1 N5 92.03(10) . 2_746
N23 Ni1 N5 97.65(10) . 2_746
O11 Ni1 N5 95.83(9) . 2_746
O31 Ni1 N19 174.73(9) . .
N23 Ni1 N19 95.71(10) . .
O11 Ni1 N19 86.57(9) . .
N5 Ni1 N19 90.75(10) 2_746 .
O61 Ni3 O41 84.60(9) . .
O61 Ni3 N49 168.78(10) . .
O41 Ni3 N49 90.67(10) . .
O61 Ni3 N53 88.20(11) . .
O41 Ni3 N53 172.24(9) . .
N49 Ni3 N53 96.93(11) . .
O61 Ni3 N10 93.47(12) . 2_646
O41 Ni3 N10 91.34(9) . 2_646
N49 Ni3 N10 96.81(11) . 2_646
N53 Ni3 N10 86.20(10) . 2_646
O61 Ni3 O11 72.40(10) . .
O41 Ni3 O11 81.34(7) . .
N49 Ni3 O11 96.86(9) . .
N53 Ni3 O11 99.26(8) . .
N10 Ni3 O11 164.55(9) 2_646 .
O61 Ni3 Cd2 48.26(6) . .
O41 Ni3 Cd2 44.10(6) . .
N49 Ni3 Cd2 122.51(8) . .
N53 Ni3 Cd2 130.85(8) . .
N10 Ni3 Cd2 113.74(8) 2_646 .
O11 Ni3 Cd2 52.11(5) . .
C7 N6 Cd2 175.9(3) . .
N1 C2 N3 171.6(3) . .
N19 C18 C17 127.1(3) . .
C42 O41 Ni3 129.66(19) . .
C42 O41 Cd2 121.11(17) . .
Ni3 O41 Cd2 96.44(8) . .
C60 O61 Ni3 127.14(19) . .
C60 O61 Cd2 139.6(2) . .
Ni3 O61 Cd2 92.54(8) . .
C12 O11 Ni1 117.17(17) . .
C12 O11 Ni3 113.84(17) . .
Ni1 O11 Ni3 112.89(9) . .
C12 O11 Cd2 136.12(18) . .
Ni1 O11 Cd2 90.81(7) . .
Ni3 O11 Cd2 80.42(6) . .
C30 O31 Ni1 127.25(18) . .
C30 O31 Cd2 129.71(18) . .
Ni1 O31 Cd2 103.04(9) . .
C2 N1 Cd2 163.9(3) . .
C54 N53 C52 115.9(3) . .
C54 N53 Ni3 121.5(2) . .
C52 N53 Ni3 121.3(2) . .
C18 N19 C20 117.1(3) . .
C18 N19 Ni1 119.6(2) . .
C20 N19 Ni1 122.3(2) . .
C56 C55 C60 119.1(3) . .
C56 C55 C54 116.8(3) . .
C60 C55 C54 124.0(3) . .
C26 C25 C30 119.2(3) . .
C26 C25 C24 117.7(3) . .
C30 C25 C24 122.9(3) . .
C24 N23 C22 116.4(3) . .
C24 N23 Ni1 122.6(2) . .
C22 N23 Ni1 120.8(2) . .
C44 C43 C42 121.1(3) . .
C58 C59 C60 121.1(3) . .
O61 C60 C59 120.3(3) . .
O61 C60 C55 121.4(3) . .
C59 C60 C55 118.2(3) . .
C48 N49 C50 115.5(3) . .
C48 N49 Ni3 124.0(2) . .
C50 N49 Ni3 120.5(2) . .
C45 C46 C47 122.4(4) . .
N49 C48 C47 129.1(3) . .
C56 C57 C58 119.5(3) . .
C46 C47 C42 118.6(3) . .
C46 C47 C48 116.7(3) . .
C42 C47 C48 124.7(3) . .
O41 C42 C43 120.2(3) . .
O41 C42 C47 121.8(3) . .
C43 C42 C47 118.0(3) . .
N19 C20 C21 113.2(3) . .
N6 C7 N8 172.8(3) . .
C28 C29 C30 121.0(3) . .
N53 C54 C55 127.7(3) . .
C27 C28 C29 121.1(3) . .
C57 C56 C55 121.6(3) . .
O31 C30 C29 120.6(3) . .
O31 C30 C25 121.4(3) . .
C29 C30 C25 117.9(3) . .
C20 C21 C22 114.0(3) . .
C46 C45 C44 118.7(3) . .
C50 C51 C52 113.2(3) . .
O11 C12 C13 120.7(3) . .
O11 C12 C17 120.6(3) . .
C13 C12 C17 118.6(3) . .
N53 C52 C51 112.2(3) . .
C27 C26 C25 121.5(3) . .
C16 C17 C12 119.0(3) . .
C16 C17 C18 117.9(3) . .
C12 C17 C18 123.0(3) . .
C26 C27 C28 119.2(3) . .
N23 C24 C25 127.9(3) . .
C45 C44 C43 121.1(4) . .
N23 C22 C21 112.3(3) . .
C59 C58 C57 120.5(3) . .
C15 C14 C13 121.2(4) . .
C14 C13 C12 120.2(3) . .
N49 C50 C51 113.5(3) . .
C15 C16 C17 121.6(4) . .
C16 C15 C14 119.4(3) . .
C7 N8 C9 121.8(3) . .
N5 C4 N3 172.9(3) . .
N10 C9 N8 173.6(3) . .
C2 N3 C4 123.3(3) . .
C4 N5 Ni1 160.4(3) . 2_756
C9 N10 Ni3 146.0(3) . 2_656

loop_
_geom_bond_atom_site_label_1
_geom_bond_atom_site_label_2
_geom_bond_distance
_geom_bond_site_symmetry_2
Cd2 O31 2.190(2) .
Cd2 O41 2.2149(19) .
Cd2 N6 2.242(3) .
Cd2 N1 2.246(3) .
Cd2 O61 2.362(2) .
Cd2 O11 2.531(2) .
Cd2 Ni3 3.1625(9) .
Ni1 O31 1.982(2) .
Ni1 N23 2.031(3) .
Ni1 O11 2.033(2) .
Ni1 N5 2.038(2) 2_746
Ni1 N19 2.042(3) .
Ni3 O61 2.000(2) .
Ni3 O41 2.022(2) .
Ni3 N49 2.033(3) .
Ni3 N53 2.056(3) .
Ni3 N10 2.090(3) 2_646
Ni3 O11 2.363(2) .
N6 C7 1.137(4) .
C2 N1 1.144(4) .
C2 N3 1.288(4) .
C18 N19 1.277(4) .
C18 C17 1.450(5) .
O41 C42 1.322(3) .
O61 C60 1.308(3) .
O11 C12 1.336(3) .
O31 C30 1.313(3) .
N53 C54 1.286(4) .
N53 C52 1.463(4) .
N19 C20 1.467(4) .
C55 C56 1.407(4) .
C55 C60 1.414(4) .
C55 C54 1.442(5) .
C25 C26 1.409(5) .
C25 C30 1.410(4) .
C25 C24 1.448(5) .
N23 C24 1.277(4) .
N23 C22 1.470(4) .
C43 C44 1.380(5) .
C43 C42 1.396(4) .
C59 C58 1.379(4) .
C59 C60 1.402(4) .
N49 C48 1.279(4) .
N49 C50 1.477(4) .
C46 C45 1.360(6) .
C46 C47 1.407(5) .
C48 C47 1.445(5) .
C57 C56 1.362(5) .
C57 C58 1.393(5) .
C47 C42 1.416(4) .
C20 C21 1.501(5) .
C7 N8 1.295(4) .
C29 C28 1.377(4) .
C29 C30 1.400(4) .
C28 C27 1.376(5) .
C21 C22 1.524(5) .
C45 C44 1.379(6) .
C51 C50 1.507(6) .
C51 C52 1.514(6) .
C12 C13 1.390(4) .
C12 C17 1.415(4) .
C26 C27 1.364(5) .
C17 C16 1.398(4) .
C14 C15 1.379(6) .
C14 C13 1.382(5) .
C16 C15 1.357(6) .
N8 C9 1.298(4) .
C4 N5 1.133(4) .
C4 N3 1.298(4) .
C9 N10 1.142(4) .
N5 Ni1 2.038(2) 2_756
N10 Ni3 2.090(3) 2_656
